data_4333861
loop_
_publ_author_name
'Hamid Khaledi'
'Marilyn M. Olmstead'
'Hapipah Mohd Ali'
'Noel F. Thomas'

_publ_section_title
;
 Indolenine meso-Substituted Dibenzotetraaza[14]annulene and Its
 Coordination Chemistry toward the Transition Metal Ions MnIII, FeIII,
 CoII, NiII, CuII, and PdII
;
_journal_name_full 'Inorganic Chemistry'
_journal_page_first 1926
_journal_page_last 1941
_journal_paper_doi 10.1021/ic302150j
_journal_volume 52
_journal_year 2013
_chemical_formula_moiety 'C38 H34 Cl2 Fe N6, C H Cl3, Cl'
_chemical_formula_sum 'C39 H35 Cl6 Fe N6'
_chemical_formula_weight 856.28
_chemical_name_systematic
; 
 ? 
;
_space_group_IT_number 15
_symmetry_cell_setting monoclinic
_symmetry_space_group_name_Hall '-C 2yc'
_symmetry_space_group_name_H-M 'C 1 2/c 1'
_atom_sites_solution_hydrogens geom
_atom_sites_solution_primary direct
_atom_sites_solution_secondary difmap
_audit_creation_method SHELXL-97
_cell_angle_alpha 90.00
_cell_angle_beta 104.971(2)
_cell_angle_gamma 90.00
_cell_formula_units_Z 4
_cell_length_a 18.6988(17)
_cell_length_b 9.4611(8)
_cell_length_c 22.402(2)
_cell_measurement_reflns_used 3438
_cell_measurement_temperature 100(2)
_cell_measurement_theta_max 29.81
_cell_measurement_theta_min 2.26
_cell_volume 3828.6(6)
_computing_cell_refinement 'Bruker SAINT'
_computing_data_collection 'Bruker APEX2'
_computing_data_reduction 'Bruker SAINT'
_computing_molecular_graphics 'Bruker SHELXTL'
_computing_publication_material 'Bruker SHELXTL'
_computing_structure_refinement 'SHELXL-97 (Sheldrick, 2008)'
_computing_structure_solution 'SHELXS-97 (Sheldrick, 2008)'
_diffrn_ambient_temperature 100(2)
_diffrn_measured_fraction_theta_full 0.993
_diffrn_measured_fraction_theta_max 0.993
_diffrn_measurement_device_type 'Bruker APEX-II CCD'
_diffrn_measurement_method '\f and \w scans'
_diffrn_radiation_monochromator graphite
_diffrn_radiation_source 'fine-focus sealed tube'
_diffrn_radiation_type MoK\a
_diffrn_radiation_wavelength 0.71073
_diffrn_reflns_av_R_equivalents 0.0303
_diffrn_reflns_av_sigmaI/netI 0.0369
_diffrn_reflns_limit_h_max 21
_diffrn_reflns_limit_h_min -22
_diffrn_reflns_limit_k_max 11
_diffrn_reflns_limit_k_min -11
_diffrn_reflns_limit_l_max 23
_diffrn_reflns_limit_l_min -26
_diffrn_reflns_number 9238
_diffrn_reflns_theta_full 25.25
_diffrn_reflns_theta_max 25.25
_diffrn_reflns_theta_min 2.25
_exptl_absorpt_coefficient_mu 0.851
_exptl_absorpt_correction_T_max 0.9668
_exptl_absorpt_correction_T_min 0.8759
_exptl_absorpt_correction_type multi-scan
_exptl_absorpt_process_details SADABS
_exptl_crystal_colour brown
_exptl_crystal_density_diffrn 1.485
_exptl_crystal_description PLATE
_exptl_crystal_F_000 1756
_exptl_crystal_size_max 0.16
_exptl_crystal_size_mid 0.13
_exptl_crystal_size_min 0.04
_refine_diff_density_max 0.929
_refine_diff_density_min -0.495
_refine_diff_density_rms 0.082
_refine_ls_extinction_method none
_refine_ls_goodness_of_fit_ref 1.025
_refine_ls_hydrogen_treatment mixed
_refine_ls_matrix_type full
_refine_ls_number_parameters 260
_refine_ls_number_reflns 3454
_refine_ls_number_restraints 7
_refine_ls_restrained_S_all 1.025
_refine_ls_R_factor_all 0.0564
_refine_ls_R_factor_gt 0.0422
_refine_ls_shift/su_max 0.000
_refine_ls_shift/su_mean 0.000
_refine_ls_structure_factor_coef Fsqd
_refine_ls_weighting_details 'calc w=1/[\s^2^(Fo^2^)+(0.0693P)^2^+7.5009P] where P=(Fo^2^+2Fc^2^)/3'
_refine_ls_weighting_scheme calc
_refine_ls_wR_factor_gt 0.1101
_refine_ls_wR_factor_ref 0.1184
_reflns_number_gt 2818
_reflns_number_total 3454
_reflns_threshold_expression >2sigma(I)
_cod_data_source_file ic302150j_si_002_09.cif
_cod_data_source_block FeLH2Cl2.Cl
_cod_original_cell_volume 3828.7(6)
_cod_original_sg_symbol_H-M 'C 2/c'
_cod_database_code 4333861

loop_
_symmetry_equiv_pos_as_xyz
'x, y, z'
'-x, y, -z+1/2'
'x+1/2, y+1/2, z'
'-x+1/2, y+1/2, -z+1/2'
'-x, -y, -z'
'x, -y, z-1/2'
'-x+1/2, -y+1/2, -z'
'x+1/2, -y+1/2, z-1/2'

loop_
_atom_site_label
_atom_site_type_symbol
_atom_site_fract_x
_atom_site_fract_y
_atom_site_fract_z
_atom_site_U_iso_or_equiv
_atom_site_adp_type
_atom_site_occupancy
_atom_site_symmetry_multiplicity
_atom_site_calc_flag
_atom_site_refinement_flags
_atom_site_disorder_assembly
_atom_site_disorder_group
Fe1 Fe 0.2500 0.7500 0.0000 0.01228(17) Uani 1 2 d S . .
Cl1 Cl 0.18215(4) 0.83670(7) 0.06561(3) 0.01704(19) Uani 1 1 d . . .
N1 N 0.51629(13) 0.7892(3) 0.17567(11) 0.0177(5) Uani 1 1 d D . .
H1 H 0.5063(18) 0.705(2) 0.1865(15) 0.021 Uiso 1 1 d D . .
N2 N 0.30626(12) 0.9215(2) 0.00927(10) 0.0135(5) Uani 1 1 d . . .
N3 N 0.31398(12) 0.6550(2) 0.06904(11) 0.0140(5) Uani 1 1 d . . .
C1 C 0.58412(15) 0.8487(3) 0.20791(13) 0.0170(6) Uani 1 1 d . . .
C2 C 0.64072(16) 0.7840(3) 0.25187(14) 0.0209(7) Uani 1 1 d . . .
H2 H 0.6373 0.6890 0.2645 0.025 Uiso 1 1 calc R . .
C3 C 0.70254(16) 0.8668(4) 0.27620(14) 0.0232(7) Uani 1 1 d . . .
H3 H 0.7425 0.8283 0.3070 0.028 Uiso 1 1 calc R . .
C4 C 0.70739(16) 1.0053(3) 0.25645(15) 0.0243(7) Uani 1 1 d . . .
H4 H 0.7508 1.0587 0.2738 0.029 Uiso 1 1 calc R . .
C5 C 0.65003(16) 1.0668(3) 0.21187(14) 0.0219(7) Uani 1 1 d . . .
H5 H 0.6537 1.1610 0.1983 0.026 Uiso 1 1 calc R . .
C6 C 0.58751(15) 0.9865(3) 0.18804(13) 0.0163(6) Uani 1 1 d . . .
C7 C 0.51771(15) 1.0201(3) 0.13837(13) 0.0153(6) Uani 1 1 d . . .
C8 C 0.54082(16) 1.0578(3) 0.07755(14) 0.0207(7) Uani 1 1 d . . .
H8A H 0.5749 1.1384 0.0854 0.031 Uiso 1 1 calc R . .
H8B H 0.4966 1.0823 0.0449 0.031 Uiso 1 1 calc R . .
H8C H 0.5653 0.9762 0.0645 0.031 Uiso 1 1 calc R . .
C9 C 0.47435(16) 1.1415(3) 0.16059(14) 0.0212(7) Uani 1 1 d . . .
H9A H 0.4556 1.1078 0.1950 0.032 Uiso 1 1 calc R . .
H9B H 0.4327 1.1709 0.1264 0.032 Uiso 1 1 calc R . .
H9C H 0.5075 1.2220 0.1743 0.032 Uiso 1 1 calc R . .
C10 C 0.47556(15) 0.8785(3) 0.13464(13) 0.0149(6) Uani 1 1 d . . .
C11 C 0.40539(15) 0.8423(3) 0.09560(13) 0.0145(6) Uani 1 1 d . . .
C12 C 0.36846(15) 0.9428(3) 0.05078(13) 0.0147(6) Uani 1 1 d . . .
H12 H 0.3910 1.0329 0.0512 0.018 Uiso 1 1 calc R . .
C13 C 0.27546(15) 1.0264(3) -0.03619(13) 0.0147(6) Uani 1 1 d . . .
C14 C 0.30448(16) 1.1606(3) -0.04038(14) 0.0193(6) Uani 1 1 d . . .
H14 H 0.3473 1.1908 -0.0101 0.023 Uiso 1 1 calc R . .
C15 C 0.27123(17) 1.2507(3) -0.08865(15) 0.0214(7) Uani 1 1 d . . .
H15 H 0.2912 1.3421 -0.0913 0.026 Uiso 1 1 calc R . .
C16 C 0.20880(16) 1.2063(3) -0.13282(14) 0.0202(7) Uani 1 1 d . . .
H16 H 0.1867 1.2666 -0.1664 0.024 Uiso 1 1 calc R . .
C17 C 0.17840(16) 1.0738(3) -0.12822(14) 0.0181(6) Uani 1 1 d . . .
H17 H 0.1350 1.0448 -0.1581 0.022 Uiso 1 1 calc R . .
C18 C 0.21158(15) 0.9836(3) -0.07977(13) 0.0145(6) Uani 1 1 d . . .
C19 C 0.37609(15) 0.7041(3) 0.10254(13) 0.0140(6) Uani 1 1 d . . .
H19 H 0.4045 0.6446 0.1340 0.017 Uiso 1 1 calc R . .
Cl2 Cl 0.5000 0.51210(11) 0.2500 0.0281(3) Uani 1 2 d S . .
Cl3 Cl 0.03866(11) 1.1442(2) 0.03561(12) 0.0513(6) Uani 0.50 1 d PD A -1
Cl4 Cl -0.01570(13) 1.0059(3) -0.08299(10) 0.0610(7) Uani 0.50 1 d PD A -1
Cl5 Cl -0.05543(11) 0.9039(2) 0.03090(12) 0.0542(6) Uani 0.50 1 d PD A -1
C20 C 0.0139(5) 0.9806(12) -0.0015(6) 0.037(2) Uani 0.50 1 d PD A -1
H20 H 0.0584 0.9176 0.0081 0.044 Uiso 0.50 1 calc PR A -1

loop_
_atom_site_aniso_label
_atom_site_aniso_U_11
_atom_site_aniso_U_22
_atom_site_aniso_U_33
_atom_site_aniso_U_23
_atom_site_aniso_U_13
_atom_site_aniso_U_12
Fe1 0.0086(3) 0.0102(3) 0.0140(3) 0.0015(2) -0.0044(2) -0.0018(2)
Cl1 0.0141(3) 0.0163(3) 0.0182(4) 0.0007(3) -0.0005(3) -0.0009(3)
N1 0.0124(12) 0.0147(12) 0.0205(14) 0.0044(11) -0.0054(10) -0.0030(10)
N2 0.0111(11) 0.0120(11) 0.0142(12) 0.0037(10) -0.0027(9) -0.0004(9)
N3 0.0116(11) 0.0116(12) 0.0160(12) 0.0001(10) -0.0012(9) -0.0022(9)
C1 0.0109(13) 0.0231(15) 0.0140(15) -0.0034(12) -0.0019(11) -0.0015(11)
C2 0.0150(15) 0.0257(16) 0.0187(16) 0.0017(13) -0.0020(12) 0.0023(12)
C3 0.0141(15) 0.0342(18) 0.0164(16) -0.0040(14) -0.0048(12) 0.0032(13)
C4 0.0126(15) 0.0308(18) 0.0252(18) -0.0105(14) -0.0032(13) -0.0024(12)
C5 0.0170(15) 0.0200(15) 0.0243(17) -0.0050(13) -0.0025(13) -0.0032(12)
C6 0.0121(14) 0.0201(15) 0.0132(14) -0.0036(12) -0.0030(11) -0.0006(11)
C7 0.0134(14) 0.0138(14) 0.0154(15) -0.0021(12) -0.0025(11) -0.0044(11)
C8 0.0157(15) 0.0246(16) 0.0189(16) 0.0001(13) -0.0009(12) -0.0039(12)
C9 0.0180(15) 0.0193(15) 0.0208(16) -0.0031(13) -0.0046(12) 0.0025(12)
C10 0.0130(14) 0.0152(14) 0.0152(15) -0.0006(12) 0.0012(11) -0.0007(11)
C11 0.0111(13) 0.0141(14) 0.0150(15) 0.0008(11) -0.0027(11) -0.0012(11)
C12 0.0122(13) 0.0126(14) 0.0179(15) -0.0012(12) 0.0014(11) -0.0030(11)
C13 0.0122(13) 0.0136(14) 0.0161(15) 0.0016(12) -0.0003(11) 0.0010(11)
C14 0.0152(14) 0.0152(14) 0.0229(16) 0.0020(12) -0.0032(12) -0.0036(11)
C15 0.0192(15) 0.0146(15) 0.0270(17) 0.0052(13) -0.0003(13) -0.0027(12)
C16 0.0197(15) 0.0155(14) 0.0218(17) 0.0066(13) -0.0013(12) 0.0015(12)
C17 0.0153(14) 0.0160(14) 0.0190(15) 0.0026(12) -0.0029(12) -0.0004(11)
C18 0.0124(14) 0.0115(13) 0.0178(15) 0.0021(12) 0.0005(11) 0.0006(11)
C19 0.0103(13) 0.0147(14) 0.0139(14) 0.0024(11) -0.0027(11) 0.0011(11)
Cl2 0.0312(6) 0.0166(5) 0.0282(6) 0.000 -0.0074(5) 0.000
Cl3 0.0412(11) 0.0308(10) 0.0830(16) -0.0158(10) 0.0181(11) -0.0134(8)
Cl4 0.0573(13) 0.0791(17) 0.0427(12) -0.0059(11) 0.0060(10) 0.0400(12)
Cl5 0.0416(11) 0.0306(10) 0.0869(17) 0.0146(10) 0.0098(11) -0.0076(8)
C20 0.028(7) 0.033(7) 0.045(4) -0.005(5) 0.002(6) -0.003(4)

loop_
_atom_type_symbol
_atom_type_description
_atom_type_scat_dispersion_real
_atom_type_scat_dispersion_imag
_atom_type_scat_source
C C 0.0033 0.0016 'International Tables Vol C Tables 4.2.6.8 and 6.1.1.4'
H H 0.0000 0.0000 'International Tables Vol C Tables 4.2.6.8 and 6.1.1.4'
N N 0.0061 0.0033 'International Tables Vol C Tables 4.2.6.8 and 6.1.1.4'
Cl Cl 0.1484 0.1585 'International Tables Vol C Tables 4.2.6.8 and 6.1.1.4'
Fe Fe 0.3463 0.8444 'International Tables Vol C Tables 4.2.6.8 and 6.1.1.4'

loop_
_geom_angle_atom_site_label_1
_geom_angle_atom_site_label_2
_geom_angle_atom_site_label_3
_geom_angle
_geom_angle_site_symmetry_1
_geom_angle_site_symmetry_3
_geom_angle_publ_flag
N2 Fe1 N2 180.0 7_565 . ?
N2 Fe1 N3 95.67(9) 7_565 7_565 ?
N2 Fe1 N3 84.33(9) . 7_565 ?
N2 Fe1 N3 84.33(9) 7_565 . ?
N2 Fe1 N3 95.67(9) . . y
N3 Fe1 N3 180.00(16) 7_565 . ?
N2 Fe1 Cl1 90.39(7) 7_565 7_565 ?
N2 Fe1 Cl1 89.61(7) . 7_565 ?
N3 Fe1 Cl1 89.09(7) 7_565 7_565 ?
N3 Fe1 Cl1 90.91(7) . 7_565 ?
N2 Fe1 Cl1 89.61(7) 7_565 . ?
N2 Fe1 Cl1 90.39(7) . . y
N3 Fe1 Cl1 90.91(7) 7_565 . ?
N3 Fe1 Cl1 89.09(7) . . y
Cl1 Fe1 Cl1 180.0 7_565 . ?
C10 N1 C1 112.3(2) . . ?
C10 N1 H1 130(2) . . ?
C1 N1 H1 117(2) . . ?
C12 N2 C13 121.4(2) . . y
C12 N2 Fe1 124.93(19) . . ?
C13 N2 Fe1 113.66(17) . . ?
C19 N3 C18 121.2(2) . 7_565 y
C19 N3 Fe1 125.3(2) . . ?
C18 N3 Fe1 113.43(17) 7_565 . ?
C6 C1 C2 123.6(3) . . ?
C6 C1 N1 108.8(2) . . ?
C2 C1 N1 127.6(3) . . ?
C3 C2 C1 115.8(3) . . ?
C3 C2 H2 122.1 . . ?
C1 C2 H2 122.1 . . ?
C2 C3 C4 121.5(3) . . ?
C2 C3 H3 119.2 . . ?
C4 C3 H3 119.2 . . ?
C5 C4 C3 121.4(3) . . ?
C5 C4 H4 119.3 . . ?
C3 C4 H4 119.3 . . ?
C6 C5 C4 117.8(3) . . ?
C6 C5 H5 121.1 . . ?
C4 C5 H5 121.1 . . ?
C5 C6 C1 119.9(3) . . ?
C5 C6 C7 130.7(3) . . ?
C1 C6 C7 109.4(2) . . ?
C6 C7 C10 100.9(2) . . ?
C6 C7 C9 109.9(2) . . ?
C10 C7 C9 110.8(2) . . ?
C6 C7 C8 107.9(2) . . ?
C10 C7 C8 113.6(2) . . ?
C9 C7 C8 113.0(2) . . ?
C7 C8 H8A 109.5 . . ?
C7 C8 H8B 109.5 . . ?
H8A C8 H8B 109.5 . . ?
C7 C8 H8C 109.5 . . ?
H8A C8 H8C 109.5 . . ?
H8B C8 H8C 109.5 . . ?
C7 C9 H9A 109.5 . . ?
C7 C9 H9B 109.5 . . ?
H9A C9 H9B 109.5 . . ?
C7 C9 H9C 109.5 . . ?
H9A C9 H9C 109.5 . . ?
H9B C9 H9C 109.5 . . ?
N1 C10 C11 123.1(3) . . ?
N1 C10 C7 108.6(2) . . ?
C11 C10 C7 128.3(2) . . ?
C10 C11 C12 118.5(2) . . ?
C10 C11 C19 118.0(2) . . ?
C12 C11 C19 123.6(2) . . y
N2 C12 C11 125.4(3) . . y
N2 C12 H12 117.3 . . ?
C11 C12 H12 117.3 . . ?
C14 C13 C18 119.8(3) . . ?
C14 C13 N2 126.0(2) . . ?
C18 C13 N2 114.2(2) . . y
C15 C14 C13 120.5(3) . . ?
C15 C14 H14 119.8 . . ?
C13 C14 H14 119.8 . . ?
C16 C15 C14 119.6(3) . . ?
C16 C15 H15 120.2 . . ?
C14 C15 H15 120.2 . . ?
C15 C16 C17 120.3(3) . . ?
C15 C16 H16 119.8 . . ?
C17 C16 H16 119.8 . . ?
C16 C17 C18 120.1(3) . . ?
C16 C17 H17 120.0 . . ?
C18 C17 H17 120.0 . . ?
C13 C18 C17 119.7(3) . . ?
C13 C18 N3 114.2(2) . 7_565 y
C17 C18 N3 126.1(2) . 7_565 ?
N3 C19 C11 124.9(3) . . y
N3 C19 H19 117.6 . . ?
C11 C19 H19 117.6 . . ?
Cl3 C20 Cl4 109.8(7) . . ?
Cl3 C20 Cl5 107.1(5) . . ?
Cl4 C20 Cl5 113.7(6) . . ?
Cl3 C20 H20 108.7 . . ?
Cl4 C20 H20 108.7 . . ?
Cl5 C20 H20 108.7 . . ?

loop_
_geom_bond_atom_site_label_1
_geom_bond_atom_site_label_2
_geom_bond_distance
_geom_bond_site_symmetry_2
_geom_bond_publ_flag
Fe1 N2 1.915(2) 7_565 ?
Fe1 N2 1.915(2) . y
Fe1 N3 1.917(2) 7_565 ?
Fe1 N3 1.917(2) . y
Fe1 Cl1 2.3250(7) 7_565 ?
Fe1 Cl1 2.3251(7) . y
N1 C10 1.333(4) . y
N1 C1 1.405(3) . ?
N1 H1 0.865(18) . ?
N2 C12 1.304(4) . y
N2 C13 1.433(3) . y
N3 C19 1.295(4) . y
N3 C18 1.437(3) 7_565 y
C1 C6 1.384(4) . ?
C1 C2 1.388(4) . ?
C2 C3 1.386(4) . ?
C2 H2 0.9500 . ?
C3 C4 1.393(5) . ?
C3 H3 0.9500 . ?
C4 C5 1.391(4) . ?
C4 H4 0.9500 . ?
C5 C6 1.381(4) . ?
C5 H5 0.9500 . ?
C6 C7 1.514(4) . ?
C7 C10 1.546(4) . ?
C7 C9 1.560(4) . ?
C7 C8 1.573(4) . ?
C8 H8A 0.9800 . ?
C8 H8B 0.9800 . ?
C8 H8C 0.9800 . ?
C9 H9A 0.9800 . ?
C9 H9B 0.9800 . ?
C9 H9C 0.9800 . ?
C10 C11 1.418(4) . y
C11 C12 1.425(4) . y
C11 C19 1.442(4) . y
C12 H12 0.9500 . ?
C13 C14 1.393(4) . ?
C13 C18 1.394(4) . ?
C14 C15 1.391(4) . ?
C14 H14 0.9500 . ?
C15 C16 1.386(4) . ?
C15 H15 0.9500 . ?
C16 C17 1.391(4) . ?
C16 H16 0.9500 . ?
C17 C18 1.394(4) . ?
C17 H17 0.9500 . ?
C18 N3 1.437(3) 7_565 ?
C19 H19 0.9500 . ?
Cl3 C20 1.762(12) . ?
Cl4 C20 1.782(13) . ?
Cl5 C20 1.795(12) . ?
C20 H20 1.0000 . ?

loop_
_geom_hbond_atom_site_label_D
_geom_hbond_atom_site_label_H
_geom_hbond_atom_site_label_A
_geom_hbond_distance_DH
_geom_hbond_distance_HA
_geom_hbond_distance_DA
_geom_hbond_angle_DHA
_geom_hbond_site_symmetry_A
N1 H1 Cl2 0.865(18) 2.34(2) 3.162(3) 159(3) .
C14 H14 Cl5 0.95 2.71 3.542(3) 146.4 3
C14 H14 Cl3 0.95 2.82 3.444(3) 124.3 7_575
C20 H20 Cl1 1.00 2.46 3.400(8) 156.1 .
